data_7028998
loop_
_publ_author_name
'Pugh, Thomas'
'Layfield, Richard A.'

_publ_section_title
;
 Reactivity of three-coordinate iron-NHC complexes towards phenylselenol
 and lithium phenylselenide.
;
_journal_issue 11
_journal_name_full 'Dalton transactions (Cambridge, England : 2003)'
_journal_page_first 4251
_journal_page_last 4254
_journal_paper_doi 10.1039/c3dt53203h
_journal_volume 43
_journal_year 2014
_chemical_formula_moiety 'C29 H35 Fe N2 Se3, C4 H8 O, C11 H21 N2'
_chemical_formula_sum 'C44 H64 Fe N4 O Se3'
_chemical_formula_weight 957.72
_chemical_melting_point ?
_space_group_crystal_system monoclinic
_space_group_IT_number 14
_space_group_name_Hall '-P 2ybc'
_space_group_name_H-M_alt 'P 1 21/c 1'
_symmetry_space_group_name_Hall '-P 2ybc'
_symmetry_space_group_name_H-M 'P 1 21/c 1'
_atom_sites_solution_hydrogens geom
_atom_sites_solution_primary direct
_audit_creation_date 2013-11-12
_audit_creation_method
;
Olex2 1.2
(compiled 2013.09.17 svn.r2790 for OlexSys, GUI svn.r4601)
;
_cell_angle_alpha 90
_cell_angle_beta 103.3807(16)
_cell_angle_gamma 90
_cell_formula_units_Z 4
_cell_length_a 20.4281(4)
_cell_length_b 9.40903(17)
_cell_length_c 24.0280(4)
_cell_measurement_reflns_used 12788
_cell_measurement_temperature 100
_cell_measurement_theta_max 73.5525
_cell_measurement_theta_min 2.2213
_cell_volume 4493.02(14)
_computing_cell_refinement
;
CrysAlisPro, Agilent Technologies,
Version 1.171.36.20 (release 27-06-2012 CrysAlis171 .NET)
(compiled Jul 11 2012,15:38:31)
;
_computing_data_collection
;
CrysAlisPro, Agilent Technologies,
Version 1.171.36.20 (release 27-06-2012 CrysAlis171 .NET)
(compiled Jul 11 2012,15:38:31)
;
_computing_data_reduction
;
CrysAlisPro, Agilent Technologies,
Version 1.171.36.20 (release 27-06-2012 CrysAlis171 .NET)
(compiled Jul 11 2012,15:38:31)
;
_computing_molecular_graphics
;
O. V. Dolomanov, L. J. Bourhis, R. J. Gildea, J. A. K. Howard and H. Puschmann,
OLEX2: a complete structure solution, refinement and analysis program.
J. Appl. Cryst. (2009). 42, 339-341.
;
_computing_publication_material
;
O. V. Dolomanov, L. J. Bourhis, R. J. Gildea, J. A. K. Howard and H. Puschmann,
OLEX2: a complete structure solution, refinement and analysis program.
J. Appl. Cryst. (2009). 42, 339-341.
;
_computing_structure_refinement
;
SHELX, G.M. Sheldrick, Acta Cryst.
(2008). A64, 112-122
;
_computing_structure_solution
;
SHELX, G.M. Sheldrick, Acta Cryst.
(2008). A64, 112-122
;
_diffrn_ambient_temperature 100.0
_diffrn_measured_fraction_theta_full 0.9333
_diffrn_measured_fraction_theta_max 0.9990
_diffrn_measurement_device_type 'Saxi-CrysAlisPro-abstract goniometer imported SAXI images'
_diffrn_measurement_method '\w and \p scans'
_diffrn_orient_matrix_UB_11 -0.0646763000
_diffrn_orient_matrix_UB_12 0.0143599000
_diffrn_orient_matrix_UB_13 -0.0476225000
_diffrn_orient_matrix_UB_21 -0.0426665000
_diffrn_orient_matrix_UB_22 -0.0289176000
_diffrn_orient_matrix_UB_23 0.0439346000
_diffrn_orient_matrix_UB_31 -0.0019237000
_diffrn_orient_matrix_UB_32 0.1604780000
_diffrn_orient_matrix_UB_33 0.0121853000
_diffrn_radiation_monochromator graphite
_diffrn_radiation_type 'Cu K\a'
_diffrn_radiation_wavelength 1.5418
_diffrn_reflns_av_R_equivalents 0.0824
_diffrn_reflns_av_unetI/netI 0.0780
_diffrn_reflns_Laue_measured_fraction_full 0.948
_diffrn_reflns_Laue_measured_fraction_max 0.973
_diffrn_reflns_limit_h_max 23
_diffrn_reflns_limit_h_min -24
_diffrn_reflns_limit_k_max 11
_diffrn_reflns_limit_k_min -7
_diffrn_reflns_limit_l_max 28
_diffrn_reflns_limit_l_min -28
_diffrn_reflns_number 20942
_diffrn_reflns_point_group_measured_fraction_full 0.948
_diffrn_reflns_point_group_measured_fraction_max 0.973
_diffrn_reflns_theta_full 67.684
_diffrn_reflns_theta_max 66.599
_diffrn_reflns_theta_min 7.389
_diffrn_source 'Enhance (Cu) X-ray Source'
_exptl_absorpt_coefficient_mu 5.742
_exptl_absorpt_correction_T_max 1.00000
_exptl_absorpt_correction_T_min 0.01345
_exptl_absorpt_correction_type multi-scan
_exptl_absorpt_process_details
;
CrysAlisPro, Agilent Technologies,
Version 1.171.36.20 (release 27-06-2012 CrysAlis171 .NET)
(compiled Jul 11 2012,15:38:31)
Empirical absorption correction using spherical harmonics,
 implemented in SCALE3 ABSPACK scaling algorithm.
;
_exptl_crystal_colour Yellow
_exptl_crystal_colour_lustre clear
_exptl_crystal_colour_modifier light
_exptl_crystal_colour_primary yellow
_exptl_crystal_density_diffrn 1.416
_exptl_crystal_description block
_exptl_crystal_F_000 1968
_exptl_crystal_size_max 0.1
_exptl_crystal_size_mid 0.1
_exptl_crystal_size_min 0.05
_refine_diff_density_max 0.973
_refine_diff_density_min -1.031
_refine_diff_density_rms 0.132
_refine_ls_extinction_method none
_refine_ls_goodness_of_fit_ref 1.043
_refine_ls_hydrogen_treatment constr
_refine_ls_matrix_type full
_refine_ls_number_parameters 490
_refine_ls_number_reflns 7709
_refine_ls_number_restraints 0
_refine_ls_restrained_S_all 1.043
_refine_ls_R_factor_all 0.0675
_refine_ls_R_factor_gt 0.0561
_refine_ls_shift/su_max 0.001
_refine_ls_shift/su_mean 0.000
_refine_ls_structure_factor_coef Fsqd
_refine_ls_weighting_details
;
 w=1/[\s^2^(Fo^2^)+(0.0863P)^2^]
 where P=(Fo^2^+2Fc^2^)/3
;
_refine_ls_weighting_scheme calc
_refine_ls_wR_factor_gt 0.1415
_refine_ls_wR_factor_ref 0.1530
_reflns_Friedel_coverage 0.000
_reflns_number_gt 6379
_reflns_number_total 7709
_reflns_threshold_expression 'I > 2\s(I)'
_cod_data_source_file c3dt53203h.txt
_cod_data_source_block xral8
_cod_depositor_comments
;
The following automatic conversions were performed:

'_chemical_melting_point' value 'Unknown' was changed to '?' - the
value is undefined or not given.

Automatic conversion script
Id: cif_fix_values 2281 2013-09-26 08:29:07Z andrius 
;
_cod_original_cell_volume 4493.02(13)
_cod_database_code 7028998
_shelxl_version_number 2013-2
_shelx_space_group_comment
;
The symmetry employed for this shelxl refinement is uniquely defined
by the following loop, which should always be used as a source of
symmetry information in preference to the above space-group names.
They are only intended as comments.
;
_reflns_odcompleteness_completeness 93.33
_reflns_odcompleteness_iscentric 1
_reflns_odcompleteness_theta 73.55
_olex2_refinement_description
;
1. Fixed Uiso
 At 1.2 times of:
  All C(H) groups, All C(H,H) groups
 At 1.5 times of:
  All C(H,H,H) groups
2.a Secondary CH2 refined with riding coordinates:
 C41(H41A,H41B), C42(H42A,H42B), C43(H43A,H43B), C44(H44A,H44B)
2.b Aromatic/amide H refined with riding coordinates:
 C2(H2), C3(H3), C13(H13), C14(H14), C15(H15), C16(H16), C17(H17), C19(H19),
 C20(H20), C21(H21), C22(H22), C23(H23), C25(H25), C26(H26), C27(H27), C28(H28),
  C29(H29), C30(H30), C31(H31), C32(H32)
2.c Idealised Me refined as rotating group:
 C5(H5A,H5B,H5C), C6(H6A,H6B,H6C), C7(H7A,H7B,H7C), C9(H9A,H9B,H9C), C10(H10A,
 H10B,H10C), C11(H11A,H11B,H11C), C34(H34A,H34B,H34C), C35(H35A,H35B,H35C),
 C36(H36A,H36B,H36C), C38(H38A,H38B,H38C), C39(H39A,H39B,H39C), C40(H40A,H40B,
 H40C)
;

loop_
_space_group_symop_operation_xyz
'x, y, z'
'-x, y+1/2, -z+1/2'
'-x, -y, -z'
'x, -y-1/2, z-1/2'

loop_
_atom_site_label
_atom_site_type_symbol
_atom_site_fract_x
_atom_site_fract_y
_atom_site_fract_z
_atom_site_U_iso_or_equiv
_atom_site_adp_type
_atom_site_occupancy
_atom_site_site_symmetry_order
_atom_site_calc_flag
_atom_site_refinement_flags_posn
_atom_site_refinement_flags_adp
Se1 Se 0.36621(2) 0.37936(6) 0.80349(2) 0.02022(15) Uani 1 1 d . .
Se2 Se 0.35523(2) 0.45031(6) 0.65906(2) 0.02156(15) Uani 1 1 d . .
Se3 Se 0.20476(3) 0.63861(6) 0.72727(2) 0.02641(16) Uani 1 1 d . .
Fe3A Fe 0.27164(3) 0.42159(8) 0.71953(3) 0.01660(18) Uani 1 1 d . .
N1 N 0.15745(18) 0.0983(4) 0.61914(15) 0.0164(8) Uani 1 1 d . .
N2 N 0.17970(18) 0.1332(4) 0.71084(15) 0.0157(8) Uani 1 1 d . .
C1 C 0.2122(2) 0.2437(5) 0.68878(18) 0.0169(9) Uani 1 1 d . .
C2 C 0.1973(2) 0.2174(5) 0.63173(18) 0.0161(9) Uani 1 1 d . .
H2 H 0.2122 0.2735 0.6042 0.019 Uiso 1 1 calc R U
C3 C 0.1489(2) 0.0458(5) 0.66871(17) 0.0177(9) Uani 1 1 d . .
H3 H 0.1252 -0.0386 0.6733 0.021 Uiso 1 1 calc R U
C4 C 0.1329(2) 0.0346(5) 0.56096(17) 0.0194(10) Uani 1 1 d . .
C5 C 0.1926(3) -0.0296(8) 0.5431(2) 0.0475(18) Uani 1 1 d . .
H5A H 0.2279 0.0425 0.5459 0.071 Uiso 1 1 calc R U
H5B H 0.1787 -0.0631 0.5035 0.071 Uiso 1 1 calc R U
H5C H 0.2100 -0.1097 0.5682 0.071 Uiso 1 1 calc R U
C6 C 0.1028(3) 0.1552(6) 0.5202(2) 0.0338(12) Uani 1 1 d . .
H6A H 0.0660 0.2001 0.5336 0.051 Uiso 1 1 calc R U
H6B H 0.0855 0.1166 0.4817 0.051 Uiso 1 1 calc R U
H6C H 0.1377 0.2259 0.5191 0.051 Uiso 1 1 calc R U
C7 C 0.0785(3) -0.0740(7) 0.5619(2) 0.0404(15) Uani 1 1 d . .
H7A H 0.0971 -0.1512 0.5882 0.061 Uiso 1 1 calc R U
H7B H 0.0617 -0.1126 0.5234 0.061 Uiso 1 1 calc R U
H7C H 0.0415 -0.0285 0.5748 0.061 Uiso 1 1 calc R U
C8 C 0.1835(2) 0.1069(5) 0.77309(17) 0.0171(9) Uani 1 1 d . .
C9 C 0.1293(2) -0.0002(5) 0.77911(18) 0.0213(10) Uani 1 1 d . .
H9A H 0.0854 0.0326 0.7570 0.032 Uiso 1 1 calc R U
H9B H 0.1281 -0.0088 0.8195 0.032 Uiso 1 1 calc R U
H9C H 0.1396 -0.0929 0.7647 0.032 Uiso 1 1 calc R U
C10 C 0.1716(3) 0.2476(5) 0.80011(18) 0.0261(11) Uani 1 1 d . .
H10A H 0.2068 0.3153 0.7962 0.039 Uiso 1 1 calc R U
H10B H 0.1730 0.2330 0.8407 0.039 Uiso 1 1 calc R U
H10C H 0.1275 0.2853 0.7808 0.039 Uiso 1 1 calc R U
C11 C 0.2527(2) 0.0460(6) 0.7996(2) 0.0283(11) Uani 1 1 d . .
H11A H 0.2597 -0.0406 0.7791 0.042 Uiso 1 1 calc R U
H11B H 0.2555 0.0233 0.8399 0.042 Uiso 1 1 calc R U
H11C H 0.2873 0.1161 0.7969 0.042 Uiso 1 1 calc R U
C12 C 0.3523(2) 0.4464(5) 0.87534(19) 0.0205(10) Uani 1 1 d . .
C13 C 0.2952(2) 0.5227(6) 0.87961(19) 0.0251(11) Uani 1 1 d . .
H13 H 0.2601 0.5369 0.8465 0.030 Uiso 1 1 calc R U
C14 C 0.2891(3) 0.5783(6) 0.9318(2) 0.0301(12) Uani 1 1 d . .
H14 H 0.2498 0.6297 0.9340 0.036 Uiso 1 1 calc R U
C15 C 0.3399(3) 0.5593(6) 0.9806(2) 0.0318(12) Uani 1 1 d . .
H15 H 0.3359 0.5985 1.0160 0.038 Uiso 1 1 calc R U
C16 C 0.3964(3) 0.4828(6) 0.97706(19) 0.0296(12) Uani 1 1 d . .
H16 H 0.4313 0.4684 1.0104 0.036 Uiso 1 1 calc R U
C17 C 0.4026(3) 0.4269(5) 0.9250(2) 0.0260(11) Uani 1 1 d . .
H17 H 0.4417 0.3742 0.9232 0.031 Uiso 1 1 calc R U
C18 C 0.3051(2) 0.4560(6) 0.58116(19) 0.0230(10) Uani 1 1 d . .
C19 C 0.2633(3) 0.5704(6) 0.5602(2) 0.0326(12) Uani 1 1 d . .
H19 H 0.2602 0.6480 0.5847 0.039 Uiso 1 1 calc R U
C20 C 0.2259(3) 0.5728(7) 0.5035(2) 0.0399(14) Uani 1 1 d . .
H20 H 0.1982 0.6524 0.4900 0.048 Uiso 1 1 calc R U
C21 C 0.2288(3) 0.4607(7) 0.4671(2) 0.0377(14) Uani 1 1 d . .
H21 H 0.2021 0.4613 0.4290 0.045 Uiso 1 1 calc R U
C22 C 0.2709(3) 0.3479(7) 0.4867(2) 0.0350(13) Uani 1 1 d . .
H22 H 0.2743 0.2717 0.4616 0.042 Uiso 1 1 calc R U
C23 C 0.3086(2) 0.3449(6) 0.5433(2) 0.0281(11) Uani 1 1 d . .
H23 H 0.3370 0.2659 0.5563 0.034 Uiso 1 1 calc R U
C24 C 0.1215(2) 0.6167(5) 0.67125(18) 0.0191(9) Uani 1 1 d . .
C25 C 0.0626(2) 0.6735(6) 0.6828(2) 0.0263(11) Uani 1 1 d . .
H25 H 0.0639 0.7175 0.7186 0.032 Uiso 1 1 calc R U
C26 C 0.0018(3) 0.6653(6) 0.6416(2) 0.0338(12) Uani 1 1 d . .
H26 H -0.0377 0.7054 0.6495 0.041 Uiso 1 1 calc R U
C27 C -0.0016(3) 0.6000(6) 0.5898(2) 0.0342(13) Uani 1 1 d . .
H27 H -0.0431 0.5947 0.5622 0.041 Uiso 1 1 calc R U
C28 C 0.0564(3) 0.5421(6) 0.5784(2) 0.0342(13) Uani 1 1 d . .
H28 H 0.0546 0.4960 0.5429 0.041 Uiso 1 1 calc R U
C29 C 0.1170(3) 0.5514(5) 0.6187(2) 0.0277(11) Uani 1 1 d . .
H29 H 0.1564 0.5122 0.6101 0.033 Uiso 1 1 calc R U
O1 O 0.1049(3) 0.6460(6) 0.91567(19) 0.0699(17) Uani 1 1 d . .
C41 C 0.0617(3) 0.7594(7) 0.8965(2) 0.0404(14) Uani 1 1 d . .
H41A H 0.0883 0.8451 0.8924 0.048 Uiso 1 1 calc R U
H41B H 0.0349 0.7805 0.9250 0.048 Uiso 1 1 calc R U
C42 C 0.0150(3) 0.7237(8) 0.8396(3) 0.0483(17) Uani 1 1 d . .
H42A H 0.0205 0.7910 0.8093 0.058 Uiso 1 1 calc R U
H42B H -0.0326 0.7230 0.8422 0.058 Uiso 1 1 calc R U
C43 C 0.0398(3) 0.5716(7) 0.8286(3) 0.0464(16) Uani 1 1 d . .
H43A H 0.0109 0.4975 0.8397 0.056 Uiso 1 1 calc R U
H43B H 0.0410 0.5585 0.7880 0.056 Uiso 1 1 calc R U
C44 C 0.1080(3) 0.5691(9) 0.8660(3) 0.058(2) Uani 1 1 d . .
H44A H 0.1224 0.4700 0.8759 0.070 Uiso 1 1 calc R U
H44B H 0.1405 0.6137 0.8465 0.070 Uiso 1 1 calc R U
N3 N 0.42868(19) 0.8922(4) 0.84003(15) 0.0184(8) Uani 1 1 d . .
N4 N 0.41280(18) 0.9049(4) 0.74744(15) 0.0169(8) Uani 1 1 d . .
C30 C 0.4407(2) 0.9689(5) 0.79682(18) 0.0179(9) Uani 1 1 d . .
H30 H 0.4653 1.0555 0.8006 0.021 Uiso 1 1 calc R U
C31 C 0.3922(2) 0.7745(5) 0.81717(19) 0.0216(10) Uani 1 1 d . .
H31 H 0.3766 0.7015 0.8382 0.026 Uiso 1 1 calc R U
C32 C 0.3823(2) 0.7809(5) 0.75969(19) 0.0204(10) Uani 1 1 d . .
H32 H 0.3589 0.7136 0.7329 0.025 Uiso 1 1 calc R U
C33 C 0.4518(2) 0.9243(5) 0.90256(18) 0.0209(10) Uani 1 1 d . .
C34 C 0.4962(3) 0.8010(6) 0.92928(19) 0.0304(12) Uani 1 1 d . .
H34A H 0.4704 0.7124 0.9224 0.046 Uiso 1 1 calc R U
H34B H 0.5117 0.8168 0.9706 0.046 Uiso 1 1 calc R U
H34C H 0.5352 0.7945 0.9121 0.046 Uiso 1 1 calc R U
C35 C 0.3897(2) 0.9398(7) 0.9264(2) 0.0336(13) Uani 1 1 d . .
H35A H 0.4033 0.9571 0.9677 0.050 Uiso 1 1 calc R U
H35B H 0.3630 0.8524 0.9192 0.050 Uiso 1 1 calc R U
H35C H 0.3627 1.0199 0.9077 0.050 Uiso 1 1 calc R U
C36 C 0.4922(3) 1.0622(6) 0.9088(2) 0.0311(12) Uani 1 1 d . .
H36A H 0.5310 1.0504 0.8917 0.047 Uiso 1 1 calc R U
H36B H 0.5080 1.0853 0.9495 0.047 Uiso 1 1 calc R U
H36C H 0.4636 1.1394 0.8894 0.047 Uiso 1 1 calc R U
C37 C 0.4110(2) 0.9604(5) 0.68890(18) 0.0208(10) Uani 1 1 d . .
C38 C 0.4579(3) 1.0871(5) 0.6936(2) 0.0286(11) Uani 1 1 d . .
H38A H 0.5032 1.0592 0.7143 0.043 Uiso 1 1 calc R U
H38B H 0.4415 1.1640 0.7143 0.043 Uiso 1 1 calc R U
H38C H 0.4593 1.1200 0.6552 0.043 Uiso 1 1 calc R U
C39 C 0.3388(3) 1.0006(7) 0.6624(2) 0.0351(13) Uani 1 1 d . .
H39A H 0.3249 1.0776 0.6846 0.053 Uiso 1 1 calc R U
H39B H 0.3097 0.9179 0.6625 0.053 Uiso 1 1 calc R U
H39C H 0.3351 1.0324 0.6229 0.053 Uiso 1 1 calc R U
C40 C 0.4357(2) 0.8407(6) 0.65557(19) 0.0272(11) Uani 1 1 d . .
H40A H 0.4077 0.7561 0.6557 0.041 Uiso 1 1 calc R U
H40B H 0.4826 0.8180 0.6737 0.041 Uiso 1 1 calc R U
H40C H 0.4325 0.8713 0.6161 0.041 Uiso 1 1 calc R U

loop_
_atom_site_aniso_label
_atom_site_aniso_U_11
_atom_site_aniso_U_22
_atom_site_aniso_U_33
_atom_site_aniso_U_23
_atom_site_aniso_U_13
_atom_site_aniso_U_12
Se1 0.0189(3) 0.0233(3) 0.0181(2) -0.00256(18) 0.00347(19) 0.00006(19)
Se2 0.0243(3) 0.0227(3) 0.0198(2) 0.00001(19) 0.0095(2) -0.0039(2)
Se3 0.0279(3) 0.0215(3) 0.0265(3) -0.0079(2) -0.0003(2) 0.0044(2)
Fe3A 0.0201(4) 0.0152(4) 0.0148(3) -0.0017(3) 0.0048(3) -0.0013(3)
N1 0.0175(19) 0.019(2) 0.0136(17) -0.0019(15) 0.0052(14) -0.0031(15)
N2 0.0181(19) 0.015(2) 0.0150(17) -0.0005(14) 0.0061(14) 0.0009(14)
C1 0.020(2) 0.012(2) 0.022(2) -0.0007(17) 0.0114(17) -0.0004(17)
C2 0.017(2) 0.014(2) 0.019(2) -0.0003(17) 0.0076(17) -0.0010(17)
C3 0.018(2) 0.022(3) 0.0131(19) 0.0014(17) 0.0039(17) -0.0021(18)
C4 0.020(2) 0.026(3) 0.0127(19) -0.0076(18) 0.0040(17) -0.0042(19)
C5 0.030(3) 0.073(5) 0.035(3) -0.032(3) -0.001(2) 0.015(3)
C6 0.047(3) 0.027(3) 0.022(2) 0.002(2) -0.003(2) -0.008(2)
C7 0.056(4) 0.044(4) 0.020(2) -0.006(2) 0.005(2) -0.026(3)
C8 0.021(2) 0.020(3) 0.0113(19) -0.0035(17) 0.0061(17) -0.0019(18)
C9 0.029(3) 0.023(3) 0.015(2) -0.0031(18) 0.0129(19) -0.002(2)
C10 0.040(3) 0.024(3) 0.019(2) -0.0033(19) 0.017(2) -0.004(2)
C11 0.026(3) 0.039(3) 0.019(2) 0.007(2) 0.0036(19) 0.000(2)
C12 0.021(2) 0.021(3) 0.020(2) -0.0016(18) 0.0048(18) -0.0030(19)
C13 0.019(2) 0.036(3) 0.019(2) 0.006(2) 0.0008(18) -0.002(2)
C14 0.024(3) 0.044(4) 0.025(2) -0.002(2) 0.011(2) -0.002(2)
C15 0.033(3) 0.044(4) 0.019(2) -0.004(2) 0.007(2) -0.001(2)
C16 0.037(3) 0.034(3) 0.015(2) 0.001(2) 0.001(2) -0.004(2)
C17 0.028(3) 0.026(3) 0.023(2) 0.003(2) 0.004(2) 0.003(2)
C18 0.018(2) 0.030(3) 0.021(2) 0.001(2) 0.0048(18) -0.0060(19)
C19 0.053(3) 0.018(3) 0.027(3) 0.002(2) 0.011(2) 0.003(2)
C20 0.052(4) 0.036(4) 0.029(3) 0.013(2) 0.004(3) 0.004(3)
C21 0.043(3) 0.055(4) 0.015(2) 0.005(2) 0.006(2) -0.009(3)
C22 0.042(3) 0.042(4) 0.025(2) -0.006(2) 0.017(2) -0.009(3)
C23 0.027(3) 0.029(3) 0.032(3) 0.003(2) 0.015(2) -0.003(2)
C24 0.024(2) 0.015(2) 0.017(2) -0.0016(17) 0.0032(18) -0.0002(18)
C25 0.027(3) 0.023(3) 0.031(2) -0.001(2) 0.012(2) -0.007(2)
C26 0.023(3) 0.032(3) 0.050(3) 0.005(3) 0.015(2) -0.004(2)
C27 0.032(3) 0.029(3) 0.034(3) 0.006(2) -0.009(2) -0.006(2)
C28 0.045(3) 0.028(3) 0.025(2) -0.001(2) -0.003(2) 0.002(2)
C29 0.036(3) 0.020(3) 0.026(2) -0.001(2) 0.006(2) 0.008(2)
O1 0.083(4) 0.083(4) 0.032(2) -0.012(2) -0.010(2) 0.042(3)
C41 0.042(3) 0.038(4) 0.040(3) 0.010(3) 0.010(3) 0.006(3)
C42 0.035(3) 0.057(5) 0.050(3) 0.021(3) 0.005(3) -0.007(3)
C43 0.051(4) 0.049(4) 0.039(3) -0.001(3) 0.010(3) -0.012(3)
C44 0.048(4) 0.087(6) 0.036(3) -0.019(4) 0.002(3) 0.016(4)
N3 0.023(2) 0.019(2) 0.0150(17) -0.0010(15) 0.0078(15) -0.0004(16)
N4 0.0173(19) 0.018(2) 0.0150(17) 0.0001(15) 0.0022(14) -0.0006(15)
C30 0.025(2) 0.011(2) 0.016(2) -0.0019(17) 0.0024(17) -0.0038(18)
C31 0.025(2) 0.019(3) 0.022(2) 0.0005(19) 0.0074(19) -0.0016(19)
C32 0.023(2) 0.019(3) 0.020(2) -0.0038(18) 0.0064(18) -0.0048(19)
C33 0.023(2) 0.030(3) 0.0105(19) -0.0039(18) 0.0046(17) 0.006(2)
C34 0.037(3) 0.038(3) 0.014(2) 0.000(2) 0.001(2) 0.009(2)
C35 0.023(3) 0.060(4) 0.018(2) -0.005(2) 0.005(2) 0.006(2)
C36 0.043(3) 0.034(3) 0.017(2) -0.013(2) 0.009(2) -0.006(2)
C37 0.024(2) 0.023(3) 0.015(2) 0.0024(18) 0.0054(18) 0.0024(19)
C38 0.040(3) 0.024(3) 0.025(2) 0.009(2) 0.012(2) -0.003(2)
C39 0.032(3) 0.051(4) 0.022(2) 0.013(2) 0.005(2) 0.009(3)
C40 0.031(3) 0.032(3) 0.021(2) -0.007(2) 0.013(2) -0.004(2)

loop_
_atom_type_symbol
_atom_type_description
_atom_type_scat_dispersion_real
_atom_type_scat_dispersion_imag
_atom_type_scat_source
C C 0.0181 0.0091 'International Tables Vol C Tables 4.2.6.8 and 6.1.1.4'
H H 0.0000 0.0000 'International Tables Vol C Tables 4.2.6.8 and 6.1.1.4'
N N 0.0311 0.0180 'International Tables Vol C Tables 4.2.6.8 and 6.1.1.4'
O O 0.0492 0.0322 'International Tables Vol C Tables 4.2.6.8 and 6.1.1.4'
Fe Fe -1.1336 3.1974 'International Tables Vol C Tables 4.2.6.8 and 6.1.1.4'
Se Se -0.7943 1.1372 'International Tables Vol C Tables 4.2.6.8 and 6.1.1.4'

loop_
_geom_angle_atom_site_label_1
_geom_angle_atom_site_label_2
_geom_angle_atom_site_label_3
_geom_angle
C12 Se1 Fe3A 115.43(14)
C18 Se2 Fe3A 106.78(13)
C24 Se3 Fe3A 105.78(14)
Se1 Fe3A Se2 88.96(3)
Se1 Fe3A Se3 114.10(3)
Se3 Fe3A Se2 114.56(3)
C1 Fe3A Se1 115.89(13)
C1 Fe3A Se2 107.39(11)
C1 Fe3A Se3 113.45(12)
C2 N1 C4 125.8(4)
C3 N1 C2 107.3(4)
C3 N1 C4 126.8(4)
C1 N2 C8 125.4(4)
C3 N2 C1 110.5(3)
C3 N2 C8 123.9(4)
N2 C1 Fe3A 138.1(3)
C2 C1 Fe3A 118.5(3)
C2 C1 N2 103.4(4)
C1 C2 N1 110.7(4)
N1 C3 N2 108.1(4)
N1 C4 C5 107.9(4)
N1 C4 C6 107.4(4)
N1 C4 C7 110.2(4)
C5 C4 C6 110.1(4)
C5 C4 C7 112.3(5)
C7 C4 C6 108.8(4)
N2 C8 C9 109.4(3)
N2 C8 C10 107.8(4)
N2 C8 C11 107.9(3)
C10 C8 C9 110.1(4)
C10 C8 C11 111.9(4)
C11 C8 C9 109.6(4)
C13 C12 Se1 122.4(3)
C13 C12 C17 117.9(4)
C17 C12 Se1 119.6(3)
C14 C13 C12 120.7(4)
C15 C14 C13 120.5(5)
C16 C15 C14 119.3(5)
C15 C16 C17 120.2(5)
C16 C17 C12 121.3(5)
C19 C18 Se2 121.3(4)
C19 C18 C23 117.5(5)
C23 C18 Se2 121.2(4)
C18 C19 C20 121.1(5)
C21 C20 C19 120.7(5)
C22 C21 C20 119.1(5)
C21 C22 C23 120.5(5)
C18 C23 C22 121.2(5)
C25 C24 Se3 118.8(3)
C29 C24 Se3 123.2(4)
C29 C24 C25 118.0(4)
C26 C25 C24 120.0(5)
C27 C26 C25 121.1(5)
C26 C27 C28 119.2(5)
C29 C28 C27 120.2(5)
C28 C29 C24 121.6(5)
C41 O1 C44 105.2(5)
O1 C41 C42 110.3(5)
C41 C42 C43 101.3(5)
C44 C43 C42 102.1(5)
O1 C44 C43 106.7(5)
C30 N3 C31 107.8(4)
C30 N3 C33 126.9(4)
C31 N3 C33 125.3(4)
C30 N4 C32 108.2(4)
C30 N4 C37 126.3(4)
C32 N4 C37 125.5(4)
N3 C30 N4 109.2(4)
C32 C31 N3 108.2(4)
C31 C32 N4 106.6(4)
N3 C33 C34 106.8(4)
N3 C33 C35 107.5(4)
N3 C33 C36 107.9(4)
C34 C33 C36 110.5(4)
C35 C33 C34 112.6(4)
C35 C33 C36 111.2(4)
N4 C37 C38 109.1(4)
N4 C37 C39 107.0(4)
N4 C37 C40 107.2(4)
C38 C37 C40 109.7(4)
C39 C37 C38 111.9(4)
C39 C37 C40 111.7(4)

loop_
_geom_bond_atom_site_label_1
_geom_bond_atom_site_label_2
_geom_bond_distance
Se1 Fe3A 2.4812(8)
Se1 C12 1.920(4)
Se2 Fe3A 2.4995(8)
Se2 C18 1.915(5)
Se3 Fe3A 2.4876(9)
Se3 C24 1.920(4)
Fe3A C1 2.099(5)
N1 C2 1.377(6)
N1 C3 1.337(6)
N1 C4 1.497(5)
N2 C1 1.403(5)
N2 C3 1.342(6)
N2 C8 1.500(5)
C1 C2 1.356(6)
C4 C5 1.510(7)
C4 C6 1.532(7)
C4 C7 1.513(7)
C8 C9 1.529(6)
C8 C10 1.518(6)
C8 C11 1.522(6)
C12 C13 1.393(7)
C12 C17 1.394(7)
C13 C14 1.391(7)
C14 C15 1.385(7)
C15 C16 1.379(7)
C16 C17 1.389(7)
C18 C19 1.394(7)
C18 C23 1.398(7)
C19 C20 1.398(8)
C20 C21 1.381(8)
C21 C22 1.378(8)
C22 C23 1.401(7)
C24 C25 1.402(7)
C24 C29 1.388(7)
C25 C26 1.399(7)
C26 C27 1.374(8)
C27 C28 1.387(8)
C28 C29 1.386(7)
O1 C41 1.394(7)
O1 C44 1.410(7)
C41 C42 1.514(8)
C42 C43 1.560(9)
C43 C44 1.472(9)
N3 C30 1.333(6)
N3 C31 1.376(6)
N3 C33 1.498(5)
N4 C30 1.336(6)
N4 C32 1.386(6)
N4 C37 1.493(5)
C31 C32 1.350(6)
C33 C34 1.520(7)
C33 C35 1.515(6)
C33 C36 1.527(7)
C37 C38 1.517(7)
C37 C39 1.513(7)
C37 C40 1.534(6)
